data_4313721
loop_
_publ_author_name
'John F. Berry'
'F. Albert Cotton'
'Peng Lei'
'Tongbu Lu'
'Carlos A. Murillo'

_publ_section_title
;
 Additional Steps toward Molecular Scale Wires: Further Study of Ni510/11+
 Chains Embraced by Polypyridylamide Ligands
;
_journal_name_full 'Inorganic Chemistry'
_journal_page_first 3534
_journal_page_last 3539
_journal_paper_doi 10.1021/ic034071l
_journal_volume 42
_journal_year 2003
_chemical_formula_moiety 'C19 H21 N5'
_chemical_formula_sum 'C19 H21 N5'
_chemical_formula_weight 319.41
_chemical_melting_point ?
_chemical_name_systematic
; 
 ? 
;
_space_group_IT_number 14
_symmetry_cell_setting monoclinic
_symmetry_space_group_name_Hall '-P 2ybc'
_symmetry_space_group_name_H-M 'P 1 21/c 1'
_atom_sites_solution_hydrogens geom
_atom_sites_solution_primary direct
_atom_sites_solution_secondary difmap
_audit_creation_method SHELXL-97
_cell_angle_alpha 90.00
_cell_angle_beta 104.882(1)
_cell_angle_gamma 90.00
_cell_formula_units_Z 4
_cell_length_a 8.6996(6)
_cell_length_b 24.849(2)
_cell_length_c 7.9420(6)
_cell_measurement_reflns_used 3667
_cell_measurement_temperature 213(2)
_cell_measurement_theta_max 24.925
_cell_measurement_theta_min 2.422
_cell_volume 1659.3(2)
_computing_cell_refinement 'SAINT V.6.22'
_computing_data_collection 'SMART V. 5.618'
_computing_data_reduction 'SAINT V. 6.22'
_computing_molecular_graphics 'SHELXTL (Simens, 1996)'
_computing_publication_material CIFTAB
_computing_structure_refinement 'SHELXL-97 (Sheldrick, 1997)'
_computing_structure_solution 'SHELXS-97 (Sheldrick, 1990)'
_diffrn_ambient_temperature 213(2)
_diffrn_detector_area_resol_mean 8.33
_diffrn_measured_fraction_theta_full 0.995
_diffrn_measured_fraction_theta_max 0.995
_diffrn_measurement_device_type 'Bruker Smart 1000'
_diffrn_measurement_method '\w sacn'
_diffrn_radiation_monochromator graphite
_diffrn_radiation_source 'normal-focus sealed tube'
_diffrn_radiation_type MoK\a
_diffrn_radiation_wavelength 0.71073
_diffrn_reflns_av_R_equivalents 0.0177
_diffrn_reflns_av_sigmaI/netI 0.0197
_diffrn_reflns_limit_h_max 9
_diffrn_reflns_limit_h_min -10
_diffrn_reflns_limit_k_max 29
_diffrn_reflns_limit_k_min -21
_diffrn_reflns_limit_l_max 9
_diffrn_reflns_limit_l_min -8
_diffrn_reflns_number 8753
_diffrn_reflns_theta_full 25.04
_diffrn_reflns_theta_max 25.04
_diffrn_reflns_theta_min 2.42
_diffrn_standards_number 'none (area detector data)'
_exptl_absorpt_coefficient_mu 0.079
_exptl_absorpt_correction_T_max 0.9905
_exptl_absorpt_correction_T_min 0.9750
_exptl_absorpt_correction_type mutil-scan
_exptl_absorpt_process_details 'SADABS V2.03'
_exptl_crystal_colour colorless
_exptl_crystal_density_diffrn 1.279
_exptl_crystal_density_meas ?
_exptl_crystal_density_method 'not measured'
_exptl_crystal_description needle
_exptl_crystal_F_000 680
_exptl_crystal_size_max 0.32
_exptl_crystal_size_mid 0.15
_exptl_crystal_size_min 0.12
_refine_diff_density_max 0.338
_refine_diff_density_min -0.291
_refine_diff_density_rms 0.042
_refine_ls_extinction_method none
_refine_ls_goodness_of_fit_ref 1.029
_refine_ls_hydrogen_treatment noref
_refine_ls_matrix_type full
_refine_ls_number_parameters 217
_refine_ls_number_reflns 2923
_refine_ls_number_restraints 0
_refine_ls_restrained_S_all 1.029
_refine_ls_R_factor_all 0.0647
_refine_ls_R_factor_gt 0.0498
_refine_ls_shift/su_max 0.001
_refine_ls_shift/su_mean 0.000
_refine_ls_structure_factor_coef Fsqd
_refine_ls_weighting_details 'calc w=1/[\s^2^(Fo^2^)+(0.0668P)^2^+0.8644P] where P=(Fo^2^+2Fc^2^)/3'
_refine_ls_weighting_scheme calc
_refine_ls_wR_factor_gt 0.1289
_refine_ls_wR_factor_ref 0.1427
_reflns_number_gt 2287
_reflns_number_total 2923
_reflns_threshold_expression I>2sigma(I)
_cod_data_source_file ic034071lsi20030122_120413_3.cif
_cod_data_source_block xl
_cod_depositor_comments
;
The following automatic conversions were performed:
'_symmetry_cell_setting' value 'MONOCLINIC' changed to 'monoclinic'
according to '/home/adriana/struct/CIF-dictionaries/cif_core.dic'
dictionary named 'cif_core.dic' version 2.4.1 from 2010-06-29.

Automatic conversion script
Id: cif_fix_enum 1555 2011-01-17 13:19:09Z saulius 

The following automatic conversions were performed:

'_chemical_melting_point' value 'NOT MEASURED' was changed to '?' -
the value is undefined or not given.

Automatic conversion script
Id: cif_fix_values 1569 2011-02-09 13:29:24Z adriana 

The following automatic conversions were performed:

'_exptl_crystal_density_meas' value 'not measured' was changed to '?'
- the value is perceived as not measured.

Automatic conversion script
Id: cif_fix_values 3008 2015-01-20 13:52:24Z robertas 
;
_cod_original_cell_volume 1659.2(2)
_cod_database_code 4313721

loop_
_symmetry_equiv_pos_as_xyz
'x, y, z'
'-x, y+1/2, -z+1/2'
'-x, -y, -z'
'x, -y-1/2, z-1/2'

loop_
_atom_site_label
_atom_site_type_symbol
_atom_site_fract_x
_atom_site_fract_y
_atom_site_fract_z
_atom_site_U_iso_or_equiv
_atom_site_adp_type
_atom_site_occupancy
_atom_site_symmetry_multiplicity
_atom_site_calc_flag
_atom_site_refinement_flags
_atom_site_disorder_assembly
_atom_site_disorder_group
N3 N 0.13852(18) 0.68018(6) 0.35807(19) 0.0336(4) Uani 1 1 d . . .
N4 N 0.08175(19) 0.75328(6) 0.5153(2) 0.0371(4) Uani 1 1 d . . .
H4A H 0.1251 0.7742 0.6023 0.045 Uiso 1 1 calc R . .
N5 N -0.0621(2) 0.82723(7) 0.3949(2) 0.0434(4) Uani 1 1 d . . .
N2 N 0.1747(2) 0.61016(6) 0.1874(2) 0.0427(4) Uani 1 1 d . . .
H2A H 0.1153 0.6301 0.1064 0.051 Uiso 1 1 calc R . .
C12 C 0.1511(2) 0.70334(7) 0.5131(2) 0.0328(4) Uani 1 1 d . . .
C13 C -0.0500(2) 0.77370(8) 0.3933(2) 0.0356(4) Uani 1 1 d . . .
C14 C -0.1640(2) 0.74090(9) 0.2854(2) 0.0396(5) Uani 1 1 d . . .
H14A H -0.1521 0.7033 0.2900 0.047 Uiso 1 1 calc R . .
C11 C 0.2349(2) 0.68030(8) 0.6695(2) 0.0382(5) Uani 1 1 d . . .
H11A H 0.2417 0.6974 0.7767 0.046 Uiso 1 1 calc R . .
C8 C 0.2057(2) 0.63143(8) 0.3544(2) 0.0363(4) Uani 1 1 d . . .
C9 C 0.2940(3) 0.60616(8) 0.5043(3) 0.0433(5) Uani 1 1 d . . .
H9A H 0.3431 0.5727 0.4988 0.052 Uiso 1 1 calc R . .
C17 C -0.2945(2) 0.76406(10) 0.1716(3) 0.0454(5) Uani 1 1 d . . .
C16 C -0.3031(3) 0.81972(10) 0.1675(3) 0.0535(6) Uani 1 1 d . . .
H16A H -0.3870 0.8373 0.0882 0.064 Uiso 1 1 calc R . .
N1 N 0.3294(3) 0.53175(8) 0.2404(2) 0.0610(6) Uani 1 1 d . . .
C6 C 0.2237(3) 0.56208(8) 0.1297(3) 0.0421(5) Uani 1 1 d . . .
C10 C 0.3071(2) 0.63179(8) 0.6614(3) 0.0438(5) Uani 1 1 d . . .
H10A H 0.3667 0.6157 0.7646 0.053 Uiso 1 1 calc R . .
C15 C -0.1880(3) 0.84879(10) 0.2804(3) 0.0532(6) Uani 1 1 d . . .
H15A H -0.1975 0.8865 0.2776 0.064 Uiso 1 1 calc R . .
C3 C 0.2027(3) 0.49969(9) -0.1067(3) 0.0506(6) Uani 1 1 d . . .
C7 C 0.1599(3) 0.54750(8) -0.0434(3) 0.0460(5) Uani 1 1 d . . .
H7A H 0.0869 0.5704 -0.1177 0.055 Uiso 1 1 calc R . .
C2 C 0.1280(4) 0.48412(10) -0.2943(3) 0.0655(7) Uani 1 1 d . . .
H2B H 0.0134 0.4797 -0.3088 0.079 Uiso 1 1 calc R . .
H2C H 0.1423 0.5142 -0.3687 0.079 Uiso 1 1 calc R . .
C18 C -0.4254(3) 0.72990(12) 0.0609(3) 0.0649(7) Uani 1 1 d . . .
H18A H -0.5152 0.7537 0.0098 0.078 Uiso 1 1 calc R . .
H18B H -0.3869 0.7154 -0.0356 0.078 Uiso 1 1 calc R . .
C5 C 0.3701(4) 0.48550(10) 0.1761(4) 0.0752(9) Uani 1 1 d . . .
H5B H 0.4440 0.4633 0.2523 0.090 Uiso 1 1 calc R . .
C4 C 0.3126(4) 0.46811(10) 0.0087(3) 0.0680(8) Uani 1 1 d . . .
H4B H 0.3469 0.4353 -0.0276 0.082 Uiso 1 1 calc R . .
C19 C -0.4857(5) 0.68530(13) 0.1426(4) 0.0988(12) Uani 1 1 d . . .
H19A H -0.5687 0.6670 0.0567 0.148 Uiso 1 1 calc R . .
H19B H -0.5287 0.6987 0.2357 0.148 Uiso 1 1 calc R . .
H19C H -0.3999 0.6603 0.1901 0.148 Uiso 1 1 calc R . .
C1 C 0.1890(5) 0.43436(14) -0.3599(5) 0.1062(13) Uani 1 1 d . . .
H1B H 0.1317 0.4284 -0.4804 0.159 Uiso 1 1 calc R . .
H1C H 0.1735 0.4039 -0.2899 0.159 Uiso 1 1 calc R . .
H1D H 0.3015 0.4385 -0.3522 0.159 Uiso 1 1 calc R . .

loop_
_atom_site_aniso_label
_atom_site_aniso_U_11
_atom_site_aniso_U_22
_atom_site_aniso_U_33
_atom_site_aniso_U_23
_atom_site_aniso_U_13
_atom_site_aniso_U_12
N3 0.0370(9) 0.0332(9) 0.0291(8) -0.0001(6) 0.0061(7) -0.0008(7)
N4 0.0404(9) 0.0373(9) 0.0298(8) -0.0062(7) 0.0021(7) 0.0016(7)
N5 0.0503(10) 0.0437(10) 0.0351(9) 0.0006(7) 0.0091(8) 0.0086(8)
N2 0.0585(11) 0.0341(9) 0.0317(9) -0.0003(7) 0.0049(8) 0.0069(8)
C12 0.0309(9) 0.0361(10) 0.0306(9) -0.0014(8) 0.0067(7) -0.0043(8)
C13 0.0379(10) 0.0428(11) 0.0271(10) -0.0006(8) 0.0102(8) 0.0038(8)
C14 0.0366(11) 0.0497(12) 0.0326(10) -0.0019(9) 0.0095(8) -0.0010(9)
C11 0.0403(11) 0.0451(11) 0.0279(10) -0.0011(8) 0.0064(8) -0.0002(9)
C8 0.0417(11) 0.0338(10) 0.0324(10) -0.0003(8) 0.0079(8) -0.0020(8)
C9 0.0523(12) 0.0366(11) 0.0385(11) 0.0035(9) 0.0070(9) 0.0066(9)
C17 0.0358(11) 0.0726(15) 0.0287(10) 0.0038(10) 0.0103(8) 0.0006(10)
C16 0.0477(13) 0.0744(17) 0.0370(12) 0.0115(11) 0.0082(10) 0.0178(11)
N1 0.0843(15) 0.0467(11) 0.0462(11) -0.0025(9) 0.0064(10) 0.0213(10)
C6 0.0555(13) 0.0316(10) 0.0403(11) 0.0008(8) 0.0143(9) -0.0009(9)
C10 0.0493(12) 0.0472(12) 0.0314(10) 0.0069(9) 0.0040(9) 0.0057(9)
C15 0.0616(15) 0.0540(14) 0.0426(12) 0.0066(10) 0.0111(11) 0.0177(11)
C3 0.0726(15) 0.0350(11) 0.0484(13) -0.0048(10) 0.0229(11) -0.0064(10)
C7 0.0599(13) 0.0375(11) 0.0401(11) -0.0009(9) 0.0118(10) -0.0003(10)
C2 0.092(2) 0.0538(15) 0.0522(14) -0.0153(12) 0.0209(13) -0.0063(13)
C18 0.0416(13) 0.110(2) 0.0393(13) 0.0042(13) 0.0029(10) -0.0155(13)
C5 0.109(2) 0.0515(15) 0.0583(16) 0.0000(12) 0.0087(15) 0.0350(15)
C4 0.107(2) 0.0402(13) 0.0580(15) -0.0054(11) 0.0243(15) 0.0155(13)
C19 0.125(3) 0.088(2) 0.0582(18) 0.0063(16) -0.0221(18) -0.043(2)
C1 0.129(3) 0.096(3) 0.082(2) -0.041(2) 0.006(2) 0.025(2)

loop_
_atom_type_symbol
_atom_type_description
_atom_type_scat_dispersion_real
_atom_type_scat_dispersion_imag
_atom_type_scat_source
C C 0.0033 0.0016 'International Tables Vol C Tables 4.2.6.8 and 6.1.1.4'
H H 0.0000 0.0000 'International Tables Vol C Tables 4.2.6.8 and 6.1.1.4'
N N 0.0061 0.0033 'International Tables Vol C Tables 4.2.6.8 and 6.1.1.4'

loop_
_geom_angle_atom_site_label_1
_geom_angle_atom_site_label_2
_geom_angle_atom_site_label_3
_geom_angle
_geom_angle_site_symmetry_1
_geom_angle_site_symmetry_3
_geom_angle_publ_flag
C12 N3 C8 118.23(16) . . ?
C12 N4 C13 127.03(15) . . ?
C13 N5 C15 116.35(18) . . ?
C6 N2 C8 130.09(17) . . ?
N3 C12 N4 117.73(16) . . ?
N3 C12 C11 122.99(17) . . ?
N4 C12 C11 119.24(16) . . ?
N5 C13 N4 114.16(17) . . ?
N5 C13 C14 122.87(18) . . ?
N4 C13 C14 122.88(18) . . ?
C17 C14 C13 119.6(2) . . ?
C10 C11 C12 117.52(18) . . ?
N3 C8 N2 112.58(16) . . ?
N3 C8 C9 122.30(17) . . ?
N2 C8 C9 125.11(18) . . ?
C10 C9 C8 117.73(19) . . ?
C14 C17 C16 117.5(2) . . ?
C14 C17 C18 121.1(2) . . ?
C16 C17 C18 121.4(2) . . ?
C15 C16 C17 119.1(2) . . ?
C6 N1 C5 116.0(2) . . ?
N1 C6 N2 119.22(18) . . ?
N1 C6 C7 122.55(19) . . ?
N2 C6 C7 118.22(18) . . ?
C11 C10 C9 121.14(18) . . ?
N5 C15 C16 124.5(2) . . ?
C7 C3 C4 116.9(2) . . ?
C7 C3 C2 119.4(2) . . ?
C4 C3 C2 123.7(2) . . ?
C3 C7 C6 120.5(2) . . ?
C1 C2 C3 117.0(2) . . ?
C19 C18 C17 118.4(2) . . ?
N1 C5 C4 125.1(2) . . ?
C5 C4 C3 118.9(2) . . ?

loop_
_geom_bond_atom_site_label_1
_geom_bond_atom_site_label_2
_geom_bond_distance
_geom_bond_site_symmetry_2
_geom_bond_publ_flag
N3 C12 1.338(2) . ?
N3 C8 1.348(2) . ?
N4 C12 1.382(2) . ?
N4 C13 1.393(2) . ?
N5 C13 1.335(2) . ?
N5 C15 1.343(3) . ?
N2 C6 1.386(3) . ?
N2 C8 1.388(2) . ?
C12 C11 1.392(3) . ?
C13 C14 1.395(3) . ?
C14 C17 1.382(3) . ?
C11 C10 1.368(3) . ?
C8 C9 1.390(3) . ?
C9 C10 1.379(3) . ?
C17 C16 1.385(3) . ?
C17 C18 1.508(3) . ?
C16 C15 1.366(3) . ?
N1 C6 1.331(3) . ?
N1 C5 1.342(3) . ?
C6 C7 1.391(3) . ?
C3 C7 1.378(3) . ?
C3 C4 1.385(3) . ?
C3 C2 1.515(3) . ?
C2 C1 1.491(4) . ?
C18 C19 1.449(4) . ?
C5 C4 1.365(4) . ?

loop_
_cod_related_entry_id
_cod_related_entry_database
_cod_related_entry_code
1 ChemSpider 30660927
